data_9009889
loop_
_publ_author_name
'Dickens, B.'
'Brown, W. E.'

_publ_section_title
;
 The crystal structures of CaNa2(CO3)2*5(H2O), synthetic gaylussite,
 and CaNa2(CO3)2*2(H2O), synthetic pirssonite
;
_journal_name_full 'Inorganic Chemistry'
_journal_page_first 2093
_journal_page_last 2103
_journal_paper_doi 10.1021/ic50080a012
_journal_volume 8
_journal_year 1969
_chemical_compound_source Synthetic
_chemical_formula_sum 'C2 H4 Ca Na2 O8'
_chemical_name_mineral Pirssonite
_space_group_IT_number 43
_symmetry_space_group_name_Hall 'F 2 -2d'
_symmetry_space_group_name_H-M 'F d d 2'
_cell_angle_alpha 90
_cell_angle_beta 90
_cell_angle_gamma 90
_cell_formula_units_Z 8
_cell_length_a 11.340
_cell_length_b 20.096
_cell_length_c 6.034
_cell_volume 1375.080
_database_code_amcsd 0012678
_exptl_crystal_density_diffrn 2.339
_cod_original_formula_sum 'Ca Na2 C2 O8 H4'
_cod_database_code 9009889

loop_
_space_group_symop_operation_xyz
x,y,z
x,1/2+y,1/2+z
1/2+x,y,1/2+z
1/2+x,1/2+y,z
1/4+x,1/4-y,1/4+z
1/4+x,3/4-y,3/4+z
3/4+x,1/4-y,3/4+z
3/4+x,3/4-y,1/4+z
1/4-x,1/4+y,1/4+z
1/4-x,3/4+y,3/4+z
3/4-x,1/4+y,3/4+z
3/4-x,3/4+y,1/4+z
-x,1/2-y,1/2+z
-x,-y,+z
1/2-x,1/2-y,+z
1/2-x,-y,1/2+z

loop_
_atom_site_aniso_label
_atom_site_aniso_U_11
_atom_site_aniso_U_22
_atom_site_aniso_U_33
_atom_site_aniso_U_12
_atom_site_aniso_U_13
_atom_site_aniso_U_23
Ca 0.00924 0.00798 0.00633 0.00000 0.00000 0.00000
Na 0.01380 0.03660 0.01038 0.00000 0.00127 0.00000
C 0.01064 0.01330 0.00697 0.00000 -0.00519 0.00000
O1 0.02229 0.01025 0.01570 -0.00051 -0.00545 0.00025
O2 0.01102 0.01837 0.00924 -0.00013 0.00291 0.00000
O3 0.01368 0.01635 0.01330 0.00013 0.00380 -0.00025
Ow4 0.01596 0.02521 0.02052 0.00076 0.00798 0.00088

loop_
_atom_site_label
_atom_site_fract_x
_atom_site_fract_y
_atom_site_fract_z
_atom_site_U_iso_or_equiv
_atom_site_type_symbol
_atom_site_attached_hydrogens
Ca 0.00000 0.00000 0.00000 ? Ca 0
Na 0.56530 0.11180 -0.00730 ? Na 0
C 0.08410 0.13550 -0.00720 ? C 0
O1 0.11690 0.19750 -0.01210 ? O 0
O2 0.00520 0.11610 0.12910 ? O 0
O3 0.12970 0.09350 -0.14200 ? O 0
Ow4 0.60930 0.24320 0.06450 ? O 0
H1 0.53000 0.26000 0.04000 0.01267 H 0
H2 0.61000 0.23000 0.21000 0.01267 H 0

loop_
_cod_changelog_entry_id
_cod_changelog_entry_author
_cod_changelog_entry_date
_cod_changelog_entry_text
1
;cod-tools version 3.8.0
Id: cif_guess_AMCSD_atom_types 9581 2023-05-17 12:35:41Z saulius
;
2023-05-18T08:43:12+03:00
;Derived atom types and hydrogen counts
from atom names that follow the AMCSD naming convention
(Wat == water, O-H == hydroxyl).
;

loop_
_cod_related_entry_id
_cod_related_entry_database
_cod_related_entry_code
1 AMCSD 0012678
